data_1507496
loop_
_publ_author_name
'Nishinaga, Tohru'
'Inoue, Ryota'
'Matsuura, Akira'
'Komatsu, Koichi'

_publ_section_title
;
 Radical Cation and Dication of Fluorene Fully Annelated with
 Bicyclo[2.2.2]octene Units:&#x2009; Importance of the Quinoidal Resonance
 Structure in the Cationic Fluorene
;
_journal_issue 23
_journal_name_full 'Organic Letters'
_journal_page_first 4117
_journal_paper_doi 10.1021/ol026841n
_journal_volume 4
_journal_year 2002
_chemical_formula_sum 'C39 H46 Cl10 Sb'
_chemical_formula_weight 991.00
_chemical_name_common 'tetrakis(bicyclo[2.2.2]octeno)fluorene radical cation'
_chemical_name_systematic
; 
 ? 
;
_space_group_IT_number 19
_symmetry_cell_setting orthorhombic
_symmetry_space_group_name_Hall 'P 2ac 2ab'
_symmetry_space_group_name_H-M 'P 21 21 21'
_atom_sites_solution_hydrogens geom
_atom_sites_solution_primary direct
_atom_sites_solution_secondary difmap
_audit_creation_method SHELXL-97
_cell_angle_alpha 90.00
_cell_angle_beta 90.00
_cell_angle_gamma 90.00
_cell_formula_units_Z 4
_cell_length_a 10.5029(8)
_cell_length_b 19.6289(15)
_cell_length_c 20.4634(15)
_cell_measurement_temperature 123(2)
_cell_volume 4218.7(6)
_computing_cell_refinement 'Bruker SMART'
_computing_data_collection 'Bruker SMART'
_computing_data_reduction 'Bruker SHELXTL'
_computing_molecular_graphics 'Bruker SHELXTL'
_computing_publication_material 'Bruker SHELXTL'
_computing_structure_refinement 'SHELXL-97 (Sheldrick, 1997)'
_computing_structure_solution 'SHELXS-97 (Sheldrick, 1990)'
_diffrn_ambient_temperature 293(2)
_diffrn_measured_fraction_theta_full 0.939
_diffrn_measured_fraction_theta_max 0.939
_diffrn_measurement_device_type 'CCD area detector'
_diffrn_measurement_method 'phi and omega scans'
_diffrn_radiation_monochromator graphite
_diffrn_radiation_source 'fine-focus sealed tube'
_diffrn_radiation_type MoK\a
_diffrn_radiation_wavelength 0.71073
_diffrn_reflns_av_R_equivalents 0.0337
_diffrn_reflns_av_sigmaI/netI 0.0396
_diffrn_reflns_limit_h_max 9
_diffrn_reflns_limit_h_min -14
_diffrn_reflns_limit_k_max 26
_diffrn_reflns_limit_k_min -27
_diffrn_reflns_limit_l_max 28
_diffrn_reflns_limit_l_min -25
_diffrn_reflns_number 32088
_diffrn_reflns_theta_full 30.41
_diffrn_reflns_theta_max 30.41
_diffrn_reflns_theta_min 1.44
_exptl_absorpt_coefficient_mu 1.316
_exptl_absorpt_correction_type 'Empirical (SADABS)'
_exptl_crystal_colour green
_exptl_crystal_density_diffrn 1.559
_exptl_crystal_density_method 'not measured'
_exptl_crystal_F_000 2000
_exptl_crystal_size_max 0.20
_exptl_crystal_size_mid 0.20
_exptl_crystal_size_min 0.20
_refine_diff_density_max 1.866
_refine_diff_density_min -0.574
_refine_diff_density_rms 0.101
_refine_ls_abs_structure_details 'Flack H D (1983), Acta Cryst. A39, 876-881'
_refine_ls_abs_structure_Flack 0.069(14)
_refine_ls_extinction_coef 0.00000(15)
_refine_ls_extinction_expression Fc^*^=kFc[1+0.001xFc^2^\l^3^/sin(2\q)]^-1/4^
_refine_ls_extinction_method SHELXL
_refine_ls_goodness_of_fit_ref 1.106
_refine_ls_hydrogen_treatment mixed
_refine_ls_matrix_type full
_refine_ls_number_parameters 452
_refine_ls_number_reflns 11674
_refine_ls_number_restraints 0
_refine_ls_restrained_S_all 1.106
_refine_ls_R_factor_all 0.0444
_refine_ls_R_factor_gt 0.0392
_refine_ls_shift/su_max 12.468
_refine_ls_shift/su_mean 0.028
_refine_ls_structure_factor_coef Fsqd
_refine_ls_weighting_details 'calc w=1/[\s^2^(Fo^2^)+(0.0533P)^2^+0.5847P] where P=(Fo^2^+2Fc^2^)/3'
_refine_ls_weighting_scheme calc
_refine_ls_wR_factor_gt 0.0942
_refine_ls_wR_factor_ref 0.0960
_reflns_number_gt 10751
_reflns_number_total 11674
_reflns_threshold_expression >2sigma(I)
_cod_data_source_file si_20020005588.cif
_cod_data_source_block fcr_1+SbCl6-(CH2Cl2)2
_cod_depositor_comments
;
The following automatic conversions were performed:

'_symmetry_cell_setting' value 'Orthorhombic' changed to
'orthorhombic' according to
/home/saulius/struct/CIF-dictionaries/cif_core.dic dictionary named
'cif_core.dic' version 2.4.1 from 2010-06-29.

Automatic conversion script
Id: cif_fix_values 1715 2011-07-08 13:25:40Z adriana 
;
_cod_original_sg_symbol_H-M P2(1)2(1)2(1)
_cod_database_code 1507496

loop_
_symmetry_equiv_pos_as_xyz
'x, y, z'
'-x+1/2, -y, z+1/2'
'-x, y+1/2, -z+1/2'
'x+1/2, -y+1/2, -z'

loop_
_atom_site_label
_atom_site_type_symbol
_atom_site_fract_x
_atom_site_fract_y
_atom_site_fract_z
_atom_site_U_iso_or_equiv
_atom_site_adp_type
_atom_site_occupancy
_atom_site_symmetry_multiplicity
_atom_site_calc_flag
_atom_site_refinement_flags
C39 C 0.9050(8) 0.6012(4) 0.6184(4) 0.099(3) Uani 1 1 d .
H39A H 0.9742 0.6309 0.6052 0.119 Uiso 1 1 calc R
H39B H 0.8883 0.6099 0.6643 0.119 Uiso 1 1 calc R
C38 C 0.2238(5) 0.4034(3) 0.8247(2) 0.0586(14) Uani 1 1 d .
H38A H 0.1487 0.3909 0.8495 0.070 Uiso 1 1 calc R
H38B H 0.1982 0.4100 0.7796 0.070 Uiso 1 1 calc R
Cl8 Cl 0.2863(2) 0.48132(11) 0.85583(16) 0.1322(10) Uani 1 1 d .
Cl9 Cl 0.9546(2) 0.51926(11) 0.61068(12) 0.1110(8) Uani 1 1 d .
Cl10 Cl 0.76878(18) 0.62369(12) 0.57359(9) 0.0921(6) Uani 1 1 d .
Cl7 Cl 0.33192(15) 0.33839(11) 0.82850(8) 0.0791(5) Uani 1 1 d .
C1 C 0.5224(3) 0.62562(14) 0.79420(15) 0.0182(5) Uani 1 1 d .
C2 C 0.5646(3) 0.56307(15) 0.76463(15) 0.0175(6) Uani 1 1 d .
C3 C 0.6409(3) 0.51746(14) 0.80193(14) 0.0155(5) Uani 1 1 d .
C4 C 0.6541(3) 0.52940(15) 0.86927(14) 0.0169(6) Uani 1 1 d .
C5 C 0.5982(3) 0.58670(15) 0.89900(14) 0.0182(6) Uani 1 1 d .
C6 C 0.5357(3) 0.63655(15) 0.86058(14) 0.0167(6) Uani 1 1 d .
C7 C 0.4712(3) 0.63019(15) 0.68354(14) 0.0188(6) Uani 1 1 d .
C8 C 0.5183(3) 0.56257(14) 0.69790(13) 0.0171(5) Uani 1 1 d .
C9 C 0.5022(3) 0.51110(13) 0.65066(13) 0.0160(5) Uani 1 1 d .
C10 C 0.4561(3) 0.52870(15) 0.58803(14) 0.0170(6) Uani 1 1 d .
C11 C 0.4245(3) 0.59638(16) 0.57298(14) 0.0183(6) Uani 1 1 d .
C12 C 0.4276(3) 0.64713(15) 0.62248(15) 0.0184(6) Uani 1 1 d .
C13 C 0.4706(3) 0.67246(17) 0.74419(15) 0.0245(6) Uani 1 1 d .
H13A H 0.5243 0.7124 0.7393 0.029 Uiso 1 1 calc R
H13B H 0.3850 0.6869 0.7553 0.029 Uiso 1 1 calc R
C14 C 0.4904(3) 0.69731(15) 0.89827(14) 0.0223(6) Uani 1 1 d .
H14 H 0.4506 0.7311 0.8695 0.027 Uiso 1 1 calc R
C15 C 0.6059(3) 0.72749(17) 0.93442(16) 0.0256(6) Uani 1 1 d .
H15A H 0.6674 0.7440 0.9028 0.031 Uiso 1 1 calc R
H15B H 0.5786 0.7658 0.9609 0.031 Uiso 1 1 calc R
C16 C 0.6688(4) 0.67359(17) 0.97843(17) 0.0257(7) Uani 1 1 d .
H16A H 0.6646 0.6880 1.0237 0.031 Uiso 1 1 calc R
H16B H 0.7577 0.6685 0.9666 0.031 Uiso 1 1 calc R
C17 C 0.5987(3) 0.60431(17) 0.97016(15) 0.0219(6) Uani 1 1 d .
H17 H 0.6398 0.5685 0.9960 0.026 Uiso 1 1 calc R
C18 C 0.3955(4) 0.6713(2) 0.95084(17) 0.0303(8) Uani 1 1 d .
H18A H 0.3715 0.7085 0.9795 0.036 Uiso 1 1 calc R
H18B H 0.3190 0.6542 0.9299 0.036 Uiso 1 1 calc R
C19 C 0.4587(4) 0.6140(2) 0.99087(17) 0.0306(8) Uani 1 1 d .
H19A H 0.4125 0.5718 0.9843 0.037 Uiso 1 1 calc R
H19B H 0.4550 0.6253 1.0370 0.037 Uiso 1 1 calc R
C20 C 0.7356(3) 0.47718(16) 0.90337(15) 0.0209(6) Uani 1 1 d .
H20 H 0.7376 0.4857 0.9505 0.025 Uiso 1 1 calc R
C21 C 0.8705(3) 0.48171(19) 0.87409(18) 0.0286(7) Uani 1 1 d .
H21A H 0.9232 0.4454 0.8916 0.034 Uiso 1 1 calc R
H21B H 0.9091 0.5249 0.8857 0.034 Uiso 1 1 calc R
C22 C 0.8621(3) 0.47523(17) 0.79815(18) 0.0253(6) Uani 1 1 d .
H22A H 0.8895 0.5174 0.7779 0.030 Uiso 1 1 calc R
H22B H 0.9177 0.4390 0.7832 0.030 Uiso 1 1 calc R
C23 C 0.7221(3) 0.45935(15) 0.77829(14) 0.0187(6) Uani 1 1 d .
H23 H 0.7146 0.4539 0.7308 0.022 Uiso 1 1 calc R
C24 C 0.6806(4) 0.40596(16) 0.88890(16) 0.0263(7) Uani 1 1 d .
H24A H 0.5940 0.4030 0.9051 0.032 Uiso 1 1 calc R
H24B H 0.7311 0.3715 0.9108 0.032 Uiso 1 1 calc R
C25 C 0.6822(4) 0.39332(16) 0.81418(16) 0.0249(7) Uani 1 1 d .
H25A H 0.7417 0.3571 0.8040 0.030 Uiso 1 1 calc R
H25B H 0.5983 0.3794 0.7997 0.030 Uiso 1 1 calc R
C26 C 0.3802(4) 0.71525(16) 0.59878(16) 0.0260(7) Uani 1 1 d .
H26 H 0.3830 0.7490 0.6340 0.031 Uiso 1 1 calc R
C27 C 0.2422(4) 0.7055(2) 0.57408(19) 0.0345(9) Uani 1 1 d .
H27A H 0.2106 0.7480 0.5561 0.041 Uiso 1 1 calc R
H27B H 0.1876 0.6926 0.6102 0.041 Uiso 1 1 calc R
C28 C 0.2388(4) 0.6489(2) 0.52041(19) 0.0350(9) Uani 1 1 d .
H28A H 0.1840 0.6119 0.5343 0.042 Uiso 1 1 calc R
H28B H 0.2050 0.6675 0.4801 0.042 Uiso 1 1 calc R
C29 C 0.3743(4) 0.62229(16) 0.50910(15) 0.0241(7) Uani 1 1 d .
H29 H 0.3747 0.5861 0.4761 0.029 Uiso 1 1 calc R
C30 C 0.4650(4) 0.73735(17) 0.54163(17) 0.0342(8) Uani 1 1 d .
H30A H 0.5520 0.7429 0.5566 0.041 Uiso 1 1 calc R
H30B H 0.4357 0.7807 0.5245 0.041 Uiso 1 1 calc R
C31 C 0.4595(4) 0.68250(18) 0.48744(17) 0.0340(9) Uani 1 1 d .
H31A H 0.5448 0.6661 0.4783 0.041 Uiso 1 1 calc R
H31B H 0.4256 0.7024 0.4477 0.041 Uiso 1 1 calc R
C32 C 0.4368(3) 0.46822(16) 0.54392(15) 0.0214(6) Uani 1 1 d .
H32 H 0.4092 0.4826 0.5003 0.026 Uiso 1 1 calc R
C33 C 0.5632(4) 0.42841(18) 0.54032(16) 0.0262(7) Uani 1 1 d .
H33A H 0.5526 0.3888 0.5126 0.031 Uiso 1 1 calc R
H33B H 0.6286 0.4571 0.5212 0.031 Uiso 1 1 calc R
C34 C 0.6048(3) 0.40574(16) 0.60881(16) 0.0233(7) Uani 1 1 d .
H34A H 0.6903 0.4219 0.6176 0.028 Uiso 1 1 calc R
H34B H 0.6052 0.3564 0.6113 0.028 Uiso 1 1 calc R
C35 C 0.5117(3) 0.43494(14) 0.66008(14) 0.0192(6) Uani 1 1 d .
H35 H 0.5401 0.4240 0.7045 0.023 Uiso 1 1 calc R
C36 C 0.3353(4) 0.42295(18) 0.57671(18) 0.0279(7) Uani 1 1 d .
H36A H 0.3243 0.3813 0.5518 0.034 Uiso 1 1 calc R
H36B H 0.2544 0.4467 0.5779 0.034 Uiso 1 1 calc R
C37 C 0.3785(4) 0.40562(19) 0.64709(18) 0.0294(8) Uani 1 1 d .
H37A H 0.3184 0.4245 0.6782 0.035 Uiso 1 1 calc R
H37B H 0.3800 0.3566 0.6528 0.035 Uiso 1 1 calc R
Cl1 Cl 0.51306(8) 0.72438(4) 0.31269(3) 0.02800(15) Uani 1 1 d .
Cl5 Cl 0.71119(8) 0.71789(4) 0.18414(4) 0.02721(17) Uani 1 1 d .
Cl4 Cl 0.51633(12) 0.81772(6) 0.09903(4) 0.0499(3) Uani 1 1 d .
Cl2 Cl 0.31577(10) 0.82375(6) 0.22553(6) 0.0452(3) Uani 1 1 d .
Cl3 Cl 0.62187(10) 0.86864(4) 0.24625(5) 0.0361(2) Uani 1 1 d .
Cl6 Cl 0.40838(10) 0.67282(6) 0.16701(5) 0.0425(2) Uani 1 1 d .
Sb1 Sb 0.514141(19) 0.771236(11) 0.205504(9) 0.02069(6) Uani 1 1 d .

loop_
_atom_site_aniso_label
_atom_site_aniso_U_11
_atom_site_aniso_U_22
_atom_site_aniso_U_33
_atom_site_aniso_U_23
_atom_site_aniso_U_13
_atom_site_aniso_U_12
C39 0.111(6) 0.088(5) 0.100(6) -0.052(4) -0.047(5) 0.016(5)
C38 0.052(3) 0.091(4) 0.032(2) -0.010(2) 0.001(2) -0.018(3)
Cl8 0.0999(17) 0.0883(14) 0.209(3) 0.0433(17) -0.0178(18) -0.0469(13)
Cl9 0.1071(16) 0.0963(13) 0.1295(17) -0.0717(13) -0.0058(13) 0.0027(12)
Cl10 0.0686(10) 0.1439(18) 0.0639(10) 0.0120(11) -0.0207(8) -0.0232(11)
Cl7 0.0502(8) 0.1263(15) 0.0607(8) -0.0033(9) -0.0001(7) -0.0048(9)
C1 0.0184(12) 0.0191(12) 0.0170(12) -0.0009(11) 0.0003(13) 0.0012(10)
C2 0.0139(13) 0.0210(13) 0.0175(14) -0.0018(11) 0.0009(11) -0.0021(11)
C3 0.0176(13) 0.0153(12) 0.0138(13) -0.0005(11) -0.0011(11) -0.0019(10)
C4 0.0167(14) 0.0184(13) 0.0157(14) -0.0017(11) -0.0007(11) -0.0015(11)
C5 0.0202(14) 0.0205(14) 0.0140(13) 0.0008(11) 0.0020(11) -0.0012(12)
C6 0.0157(14) 0.0183(12) 0.0162(13) -0.0018(10) 0.0004(11) 0.0015(11)
C7 0.0199(14) 0.0192(12) 0.0172(12) -0.0012(10) 0.0014(11) -0.0009(12)
C8 0.0164(12) 0.0194(12) 0.0154(12) 0.0014(10) 0.0008(12) -0.0027(11)
C9 0.0149(14) 0.0182(12) 0.0149(12) 0.0001(9) -0.0003(11) 0.0002(11)
C10 0.0174(14) 0.0185(13) 0.0150(13) -0.0028(11) 0.0004(10) 0.0040(11)
C11 0.0218(15) 0.0204(14) 0.0129(13) 0.0005(11) 0.0017(11) 0.0044(12)
C12 0.0220(15) 0.0159(13) 0.0173(14) 0.0005(11) 0.0025(12) 0.0045(11)
C13 0.0242(16) 0.0319(16) 0.0175(13) -0.0019(12) -0.0026(12) 0.0032(14)
C14 0.0300(17) 0.0209(13) 0.0162(12) -0.0020(10) -0.0021(13) 0.0102(14)
C15 0.0363(17) 0.0175(13) 0.0230(15) -0.0059(13) -0.0017(13) 0.0033(15)
C16 0.0301(17) 0.0245(16) 0.0226(16) -0.0072(13) -0.0061(13) 0.0014(14)
C17 0.0266(16) 0.0259(15) 0.0133(14) 0.0002(12) -0.0010(12) 0.0050(13)
C18 0.0223(17) 0.042(2) 0.0270(17) -0.0064(15) 0.0054(14) 0.0069(15)
C19 0.033(2) 0.0385(19) 0.0200(16) 0.0005(14) 0.0086(14) 0.0002(15)
C20 0.0272(16) 0.0188(14) 0.0166(14) -0.0012(12) -0.0045(12) 0.0047(12)
C21 0.0249(17) 0.0302(17) 0.0307(18) -0.0052(15) -0.0072(14) 0.0043(14)
C22 0.0187(14) 0.0276(15) 0.0297(16) -0.0025(15) -0.0005(14) 0.0044(11)
C23 0.0231(14) 0.0180(13) 0.0151(13) -0.0045(10) -0.0033(11) 0.0047(11)
C24 0.042(2) 0.0152(14) 0.0215(16) 0.0009(12) -0.0053(14) 0.0036(14)
C25 0.0347(18) 0.0153(13) 0.0247(16) -0.0037(12) -0.0073(13) -0.0005(13)
C26 0.0398(19) 0.0203(15) 0.0179(14) 0.0009(12) -0.0018(13) 0.0094(13)
C27 0.034(2) 0.041(2) 0.0280(18) -0.0014(15) -0.0059(15) 0.0195(16)
C28 0.036(2) 0.040(2) 0.0287(18) -0.0024(16) -0.0091(16) 0.0111(17)
C29 0.0374(19) 0.0200(15) 0.0150(14) -0.0020(12) -0.0005(13) 0.0096(14)
C30 0.055(2) 0.0201(15) 0.0272(16) 0.0058(13) 0.0012(16) 0.0006(16)
C31 0.056(3) 0.0261(16) 0.0202(15) 0.0046(13) 0.0092(16) 0.0035(17)
C32 0.0279(16) 0.0193(14) 0.0171(14) -0.0042(12) -0.0069(12) 0.0067(12)
C33 0.0324(18) 0.0257(16) 0.0205(16) -0.0036(13) 0.0004(13) 0.0100(14)
C34 0.0298(17) 0.0159(14) 0.0241(16) -0.0040(12) -0.0085(13) 0.0034(13)
C35 0.0226(15) 0.0160(12) 0.0191(12) 0.0011(10) -0.0046(12) -0.0029(12)
C36 0.0320(18) 0.0229(16) 0.0289(18) -0.0036(13) -0.0122(14) -0.0036(14)
C37 0.0307(19) 0.0325(18) 0.0250(17) 0.0003(14) -0.0030(14) -0.0121(15)
Cl1 0.0316(4) 0.0346(4) 0.0178(3) 0.0003(3) 0.0013(3) -0.0032(4)
Cl5 0.0224(4) 0.0279(4) 0.0314(4) -0.0007(3) 0.0066(3) 0.0055(3)
Cl4 0.0547(6) 0.0703(7) 0.0246(4) 0.0178(4) -0.0019(5) 0.0170(6)
Cl2 0.0259(4) 0.0601(7) 0.0497(6) -0.0043(5) -0.0011(4) 0.0189(5)
Cl3 0.0403(5) 0.0238(4) 0.0444(5) -0.0045(4) 0.0053(4) -0.0022(4)
Cl6 0.0357(5) 0.0566(6) 0.0353(5) -0.0202(5) -0.0014(4) -0.0161(5)
Sb1 0.01814(9) 0.02770(10) 0.01621(8) -0.00131(8) -0.00120(7) 0.00489(8)

loop_
_atom_type_symbol
_atom_type_description
_atom_type_scat_dispersion_real
_atom_type_scat_dispersion_imag
_atom_type_scat_source
C C 0.0033 0.0016 'International Tables Vol C Tables 4.2.6.8 and 6.1.1.4'
H H 0.0000 0.0000 'International Tables Vol C Tables 4.2.6.8 and 6.1.1.4'
Cl Cl 0.1484 0.1585 'International Tables Vol C Tables 4.2.6.8 and 6.1.1.4'
Sb Sb -0.5866 1.5461 'International Tables Vol C Tables 4.2.6.8 and 6.1.1.4'

loop_
_geom_angle_atom_site_label_1
_geom_angle_atom_site_label_2
_geom_angle_atom_site_label_3
_geom_angle
Cl9 C39 Cl10 116.1(4)
Cl7 C38 Cl8 112.3(3)
C6 C1 C2 121.0(3)
C6 C1 C13 128.4(3)
C2 C1 C13 110.6(3)
C3 C2 C1 119.0(3)
C3 C2 C8 133.6(3)
C1 C2 C8 107.4(3)
C4 C3 C2 118.4(3)
C4 C3 C23 112.7(3)
C2 C3 C23 128.6(3)
C3 C4 C5 121.1(3)
C3 C4 C20 113.4(3)
C5 C4 C20 125.5(3)
C4 C5 C6 120.4(3)
C4 C5 C17 127.1(3)
C6 C5 C17 112.5(3)
C1 C6 C5 119.0(3)
C1 C6 C14 126.7(3)
C5 C6 C14 114.3(3)
C12 C7 C8 121.4(3)
C12 C7 C13 128.4(3)
C8 C7 C13 110.0(3)
C9 C8 C7 118.5(3)
C9 C8 C2 133.8(3)
C7 C8 C2 107.4(2)
C8 C9 C10 119.2(2)
C8 C9 C35 127.9(2)
C10 C9 C35 112.4(2)
C11 C10 C9 120.8(3)
C11 C10 C32 125.7(3)
C9 C10 C32 113.4(3)
C10 C11 C12 120.1(3)
C10 C11 C29 126.6(3)
C12 C11 C29 113.1(3)
C7 C12 C11 119.2(3)
C7 C12 C26 128.2(3)
C11 C12 C26 112.6(3)
C1 C13 C7 103.2(3)
C6 C14 C15 107.6(3)
C6 C14 C18 107.4(3)
C15 C14 C18 107.4(3)
C16 C15 C14 110.8(3)
C15 C16 C17 109.5(3)
C5 C17 C19 107.0(3)
C5 C17 C16 108.0(3)
C19 C17 C16 108.2(3)
C19 C18 C14 109.3(3)
C18 C19 C17 110.8(3)
C4 C20 C24 108.4(3)
C4 C20 C21 107.6(3)
C24 C20 C21 108.8(3)
C20 C21 C22 109.3(3)
C23 C22 C21 109.2(3)
C3 C23 C25 109.2(3)
C3 C23 C22 107.4(2)
C25 C23 C22 107.4(3)
C20 C24 C25 109.3(3)
C23 C25 C24 109.7(2)
C12 C26 C30 107.7(3)
C12 C26 C27 107.8(3)
C30 C26 C27 109.3(3)
C26 C27 C28 109.8(3)
C29 C28 C27 109.1(3)
C11 C29 C28 108.1(3)
C11 C29 C31 107.8(3)
C28 C29 C31 108.6(3)
C26 C30 C31 109.2(3)
C30 C31 C29 110.3(3)
C10 C32 C36 106.7(3)
C10 C32 C33 108.2(3)
C36 C32 C33 108.9(3)
C34 C33 C32 110.4(3)
C33 C34 C35 109.5(3)
C9 C35 C37 106.8(3)
C9 C35 C34 108.8(2)
C37 C35 C34 108.7(3)
C32 C36 C37 109.2(3)
C35 C37 C36 110.2(3)
Cl5 Sb1 Cl2 179.16(4)
Cl5 Sb1 Cl4 89.54(4)
Cl2 Sb1 Cl4 90.00(4)
Cl5 Sb1 Cl6 89.30(4)
Cl2 Sb1 Cl6 90.00(4)
Cl4 Sb1 Cl6 90.74(4)
Cl5 Sb1 Cl3 90.26(3)
Cl2 Sb1 Cl3 90.46(4)
Cl4 Sb1 Cl3 90.47(4)
Cl6 Sb1 Cl3 178.71(4)
Cl5 Sb1 Cl1 90.20(3)
Cl2 Sb1 Cl1 90.26(4)
Cl4 Sb1 Cl1 179.71(4)
Cl6 Sb1 Cl1 89.37(3)
Cl3 Sb1 Cl1 89.42(3)

loop_
_geom_bond_atom_site_label_1
_geom_bond_atom_site_label_2
_geom_bond_distance
C39 Cl9 1.697(7)
C39 Cl10 1.756(7)
C38 Cl7 1.709(6)
C38 Cl8 1.783(6)
C1 C6 1.382(4)
C1 C2 1.439(4)
C1 C13 1.479(4)
C2 C3 1.424(4)
C2 C8 1.449(4)
C3 C4 1.405(4)
C3 C23 1.504(4)
C4 C5 1.407(4)
C4 C20 1.507(4)
C5 C6 1.416(4)
C5 C17 1.497(4)
C6 C14 1.498(4)
C7 C12 1.372(4)
C7 C8 1.447(4)
C7 C13 1.493(4)
C8 C9 1.409(4)
C9 C10 1.413(4)
C9 C35 1.511(4)
C10 C11 1.404(4)
C10 C32 1.505(4)
C11 C12 1.421(4)
C11 C29 1.498(4)
C12 C26 1.507(4)
C14 C15 1.539(5)
C14 C18 1.553(5)
C15 C16 1.539(5)
C16 C17 1.555(5)
C17 C19 1.542(5)
C18 C19 1.541(5)
C20 C24 1.541(4)
C20 C21 1.541(5)
C21 C22 1.562(5)
C22 C23 1.557(4)
C23 C25 1.547(4)
C24 C25 1.549(5)
C26 C30 1.533(5)
C26 C27 1.547(5)
C27 C28 1.562(5)
C28 C29 1.534(5)
C29 C31 1.547(5)
C30 C31 1.547(5)
C32 C36 1.541(5)
C32 C33 1.542(5)
C33 C34 1.534(5)
C34 C35 1.544(5)
C35 C37 1.536(5)
C36 C37 1.548(5)
Cl1 Sb1 2.3784(8)
Cl5 Sb1 2.3603(8)
Cl4 Sb1 2.3622(9)
Cl2 Sb1 2.3604(10)
Cl3 Sb1 2.3729(10)
Cl6 Sb1 2.3636(10)

loop_
_geom_torsion_atom_site_label_1
_geom_torsion_atom_site_label_2
_geom_torsion_atom_site_label_3
_geom_torsion_atom_site_label_4
_geom_torsion
C6 C1 C2 C3 -11.3(4)
C13 C1 C2 C3 167.1(3)
C6 C1 C2 C8 170.5(3)
C13 C1 C2 C8 -11.1(3)
C1 C2 C3 C4 10.8(4)
C8 C2 C3 C4 -171.6(3)
C1 C2 C3 C23 -163.3(3)
C8 C2 C3 C23 14.4(5)
C2 C3 C4 C5 -2.9(4)
C23 C3 C4 C5 172.1(3)
C2 C3 C4 C20 179.2(3)
C23 C3 C4 C20 -5.9(4)
C3 C4 C5 C6 -5.0(5)
C20 C4 C5 C6 172.7(3)
C3 C4 C5 C17 176.9(3)
C20 C4 C5 C17 -5.5(5)
C2 C1 C6 C5 3.5(4)
C13 C1 C6 C5 -174.6(3)
C2 C1 C6 C14 -176.6(3)
C13 C1 C6 C14 5.3(5)
C4 C5 C6 C1 4.7(4)
C17 C5 C6 C1 -176.9(3)
C4 C5 C6 C14 -175.2(3)
C17 C5 C6 C14 3.2(4)
C12 C7 C8 C9 -8.9(5)
C13 C7 C8 C9 167.3(3)
C12 C7 C8 C2 176.1(3)
C13 C7 C8 C2 -7.7(4)
C3 C2 C8 C9 19.7(6)
C1 C2 C8 C9 -162.5(3)
C3 C2 C8 C7 -166.5(3)
C1 C2 C8 C7 11.4(3)
C7 C8 C9 C10 8.1(4)
C2 C8 C9 C10 -178.6(3)
C7 C8 C9 C35 -163.0(3)
C2 C8 C9 C35 10.3(6)
C8 C9 C10 C11 -1.0(5)
C35 C9 C10 C11 171.4(3)
C8 C9 C10 C32 -176.8(3)
C35 C9 C10 C32 -4.4(4)
C9 C10 C11 C12 -5.7(5)
C32 C10 C11 C12 169.5(3)
C9 C10 C11 C29 -179.7(3)
C32 C10 C11 C29 -4.5(5)
C8 C7 C12 C11 2.3(5)
C13 C7 C12 C11 -173.2(3)
C8 C7 C12 C26 -177.6(3)
C13 C7 C12 C26 6.9(6)
C10 C11 C12 C7 5.0(5)
C29 C11 C12 C7 179.8(3)
C10 C11 C12 C26 -175.1(3)
C29 C11 C12 C26 -0.3(4)
C6 C1 C13 C7 -175.5(3)
C2 C1 C13 C7 6.2(3)
C12 C7 C13 C1 176.9(3)
C8 C7 C13 C1 1.0(4)
C1 C6 C14 C15 -124.3(3)
C5 C6 C14 C15 55.6(3)
C1 C6 C14 C18 120.3(3)
C5 C6 C14 C18 -59.8(4)
C6 C14 C15 C16 -56.6(3)
C18 C14 C15 C16 58.8(3)
C14 C15 C16 C17 2.4(4)
C4 C5 C17 C19 -125.2(3)
C6 C5 C17 C19 56.6(4)
C4 C5 C17 C16 118.5(3)
C6 C5 C17 C16 -59.8(3)
C15 C16 C17 C5 54.9(4)
C15 C16 C17 C19 -60.7(3)
C6 C14 C18 C19 52.9(4)
C15 C14 C18 C19 -62.7(3)
C14 C18 C19 C17 4.5(4)
C5 C17 C19 C18 -59.5(4)
C16 C17 C19 C18 56.7(3)
C3 C4 C20 C24 -54.8(4)
C5 C4 C20 C24 127.4(3)
C3 C4 C20 C21 62.7(3)
C5 C4 C20 C21 -115.1(3)
C4 C20 C21 C22 -53.3(3)
C24 C20 C21 C22 63.9(3)
C20 C21 C22 C23 -5.5(4)
C4 C3 C23 C25 60.7(3)
C2 C3 C23 C25 -125.0(3)
C4 C3 C23 C22 -55.5(3)
C2 C3 C23 C22 118.8(3)
C21 C22 C23 C3 60.1(3)
C21 C22 C23 C25 -57.3(3)
C4 C20 C24 C25 60.1(4)
C21 C20 C24 C25 -56.7(4)
C3 C23 C25 C24 -51.3(4)
C22 C23 C25 C24 65.0(3)
C20 C24 C25 C23 -7.1(4)
C7 C12 C26 C30 120.7(4)
C11 C12 C26 C30 -59.3(4)
C7 C12 C26 C27 -121.5(4)
C11 C12 C26 C27 58.6(4)
C12 C26 C27 C28 -56.1(4)
C30 C26 C27 C28 60.7(4)
C26 C27 C28 C29 -0.8(4)
C10 C11 C29 C28 115.1(4)
C12 C11 C29 C28 -59.3(4)
C10 C11 C29 C31 -127.6(3)
C12 C11 C29 C31 58.0(4)
C27 C28 C29 C11 57.5(4)
C27 C28 C29 C31 -59.2(4)
C12 C26 C30 C31 58.2(4)
C27 C26 C30 C31 -58.7(4)
C26 C30 C31 C29 -1.8(4)
C11 C29 C31 C30 -55.3(4)
C28 C29 C31 C30 61.6(4)
C11 C10 C32 C36 -113.5(3)
C9 C10 C32 C36 62.0(3)
C11 C10 C32 C33 129.5(3)
C9 C10 C32 C33 -55.0(4)
C10 C32 C33 C34 58.4(4)
C36 C32 C33 C34 -57.2(3)
C32 C33 C34 C35 -4.3(4)
C8 C9 C35 C37 115.0(3)
C10 C9 C35 C37 -56.6(3)
C8 C9 C35 C34 -127.9(3)
C10 C9 C35 C34 60.5(3)
C33 C34 C35 C9 -53.6(3)
C33 C34 C35 C37 62.3(3)
C10 C32 C36 C37 -55.0(4)
C33 C32 C36 C37 61.5(4)
C9 C35 C37 C36 59.6(3)
C34 C35 C37 C36 -57.6(4)
C32 C36 C37 C35 -3.7(4)
